data_7245250
loop_
_publ_author_name
'Insan, Sandeep'
'Sudheendranath, Athul'
'Venugoplan, Paloth'
'Kumar, Anil'
'Thomas, Sajesh P.'

_publ_section_title
;
 Conformational preferences in a series of \a-hydroxy-ketone derivatives:
 Interplay of conformational energies and lattice cohesive energies
;
_journal_name_full CrystEngComm
_journal_paper_doi 10.1039/D2CE00700B
_journal_year 2022
_chemical_formula_moiety 'C21 H18 O3'
_chemical_formula_sum 'C21 H18 O3'
_chemical_formula_weight 318.35
_space_group_crystal_system monoclinic
_space_group_IT_number 14
_space_group_name_Hall '-P 2ybc'
_space_group_name_H-M_alt 'P 1 21/c 1'
_atom_sites_solution_hydrogens geom
_atom_sites_solution_primary dual
_audit_creation_date 2022-07-02
_audit_creation_method
;
Olex2 1.5
(compiled 2022.04.07 svn.rca3783a0 for OlexSys, GUI svn.r6498)
;
_audit_update_record
;
2022-08-01 deposited with the CCDC.	2022-08-02 downloaded from the CCDC.
;
_cell_angle_alpha 90
_cell_angle_beta 94.663(4)
_cell_angle_gamma 90
_cell_formula_units_Z 4
_cell_length_a 12.1162(6)
_cell_length_b 8.6650(5)
_cell_length_c 15.2466(8)
_cell_measurement_reflns_used 11859
_cell_measurement_temperature 100(1)
_cell_measurement_theta_max 24
_cell_measurement_theta_min 4
_cell_volume 1595.39(15)
_computing_molecular_graphics 'Olex2 1.5 (Dolomanov et al., 2009)'
_computing_publication_material 'Olex2 1.5 (Dolomanov et al., 2009)'
_computing_structure_refinement 'SHELXL 2016/4 (Sheldrick, 2015)'
_computing_structure_solution 'SHELXT  (Sheldrick, 2015)'
_diffrn_ambient_temperature 100(1)
_diffrn_measured_fraction_theta_full 0.988
_diffrn_measured_fraction_theta_max 0.988
_diffrn_measurement_device_type 'Super Nova'
_diffrn_radiation_type MoK\a
_diffrn_radiation_wavelength 0.71073
_diffrn_reflns_av_R_equivalents 0.0529
_diffrn_reflns_av_unetI/netI 0.0446
_diffrn_reflns_Laue_measured_fraction_full 0.988
_diffrn_reflns_Laue_measured_fraction_max 0.988
_diffrn_reflns_limit_h_max 14
_diffrn_reflns_limit_h_min -13
_diffrn_reflns_limit_k_max 10
_diffrn_reflns_limit_k_min -10
_diffrn_reflns_limit_l_max 18
_diffrn_reflns_limit_l_min -17
_diffrn_reflns_number 11859
_diffrn_reflns_point_group_measured_fraction_full 0.988
_diffrn_reflns_point_group_measured_fraction_max 0.988
_diffrn_reflns_theta_full 24.997
_diffrn_reflns_theta_max 24.997
_diffrn_reflns_theta_min 3.131
_exptl_absorpt_coefficient_mu 0.088
_exptl_absorpt_correction_T_max 0.993
_exptl_absorpt_correction_T_min 0.984
_exptl_absorpt_correction_type multi-scan
_exptl_crystal_colour colourless
_exptl_crystal_colour_primary colourless
_exptl_crystal_density_diffrn 1.325
_exptl_crystal_description block
_exptl_crystal_F_000 672
_exptl_crystal_recrystallization_method 'Re-crystallisation from solvent'
_exptl_crystal_size_max 0.24
_exptl_crystal_size_mid 0.16
_exptl_crystal_size_min 0.11
_refine_diff_density_max 0.279
_refine_diff_density_min -0.213
_refine_diff_density_rms 0.055
_refine_ls_extinction_method none
_refine_ls_goodness_of_fit_ref 1.069
_refine_ls_hydrogen_treatment constr
_refine_ls_matrix_type full
_refine_ls_number_parameters 217
_refine_ls_number_reflns 2778
_refine_ls_number_restraints 0
_refine_ls_restrained_S_all 1.069
_refine_ls_R_factor_all 0.0653
_refine_ls_R_factor_gt 0.0533
_refine_ls_shift/su_max 0.000
_refine_ls_shift/su_mean 0.000
_refine_ls_structure_factor_coef Fsqd
_refine_ls_weighting_details 'w=1/[\s^2^(Fo^2^)+(0.0578P)^2^+0.9842P] where P=(Fo^2^+2Fc^2^)/3'
_refine_ls_weighting_scheme calc
_refine_ls_wR_factor_gt 0.1293
_refine_ls_wR_factor_ref 0.1352
_reflns_Friedel_coverage 0.000
_reflns_number_gt 2208
_reflns_number_total 2778
_reflns_threshold_expression 'I > 2\s(I)'
_cod_data_source_file d2ce00700b2.cif
_cod_data_source_block venu3
_cod_original_cell_volume 1595.39(14)
_cod_database_code 7245250
_shelx_shelxl_version_number 2016/4
_shelx_space_group_comment
;
The symmetry employed for this shelxl refinement is uniquely defined
by the following loop, which should always be used as a source of
symmetry information in preference to the above space-group names.
They are only intended as comments.
;
_shelx_estimated_absorpt_t_max 0.990
_shelx_estimated_absorpt_t_min 0.979
_olex2_refinement_description
;
1.a Aromatic/amide H refined with riding coordinates:
 C2(H2A), C3(H3), C4(H4), C5(H5), C6(H6), C11(H11), C12(H12), C13(H13),
 C14(H14), C17(H17), C18(H18), C19(H19), C20(H20), C21(H21)
1.b Idealised Me refined with riding coordinates:
 C15(H15A,H15B,H15C)
1.c Idealised tetrahedral OH refined with riding coordinates:
 O2(H2)
;
_olex2_submission_special_instructions 'No special instructions were received'

loop_
_space_group_symop_operation_xyz
'x, y, z'
'-x, y+1/2, -z+1/2'
'-x, -y, -z'
'x, -y-1/2, z-1/2'

loop_
_atom_site_label
_atom_site_type_symbol
_atom_site_fract_x
_atom_site_fract_y
_atom_site_fract_z
_atom_site_U_iso_or_equiv
_atom_site_adp_type
_atom_site_occupancy
_atom_site_site_symmetry_order
_atom_site_calc_flag
_atom_site_refinement_flags_posn
_atom_site_refinement_flags_adp
_atom_site_refinement_flags_occupancy
_atom_site_disorder_assembly
_atom_site_disorder_group
O1 O 0.30442(12) 0.66850(19) 0.74844(10) 0.0276(4) Uani 1 1 d . . . . .
O2 O 0.26260(11) 0.62276(17) 0.51864(9) 0.0220(4) Uani 1 1 d . . . . .
H2 H 0.293277 0.538438 0.523026 0.033 Uiso 1 1 calc R U . . .
O3 O 0.41588(11) 0.45346(17) 0.61900(10) 0.0258(4) Uani 1 1 d . . . . .
C1 C 0.14044(16) 0.5727(2) 0.67390(13) 0.0185(5) Uani 1 1 d . . . . .
C2 C 0.11914(18) 0.4787(3) 0.74432(15) 0.0266(5) Uani 1 1 d . . . . .
H2A H 0.173399 0.464632 0.790368 0.032 Uiso 1 1 calc R U . . .
C3 C 0.0179(2) 0.4057(3) 0.74651(16) 0.0342(6) Uani 1 1 d . . . . .
H3 H 0.004844 0.341601 0.793477 0.041 Uiso 1 1 calc R U . . .
C4 C -0.06417(18) 0.4279(3) 0.67896(15) 0.0293(6) Uani 1 1 d . . . . .
H4 H -0.132034 0.378109 0.680168 0.035 Uiso 1 1 calc R U . . .
C5 C -0.04467(17) 0.5238(3) 0.61024(15) 0.0243(5) Uani 1 1 d . . . . .
H5 H -0.100488 0.541338 0.565799 0.029 Uiso 1 1 calc R U . . .
C6 C 0.05739(17) 0.5950(2) 0.60637(14) 0.0209(5) Uani 1 1 d . . . . .
H6 H 0.070387 0.657480 0.558706 0.025 Uiso 1 1 calc R U . . .
C7 C 0.25174(16) 0.6495(2) 0.67809(14) 0.0187(5) Uani 1 1 d . . . . .
C8 C 0.29692(16) 0.7151(2) 0.59353(13) 0.0185(5) Uani 1 1 d . . . . .
C9 C 0.42359(16) 0.7223(2) 0.60464(13) 0.0194(5) Uani 1 1 d . . . . .
C10 C 0.48127(17) 0.5827(3) 0.61743(14) 0.0217(5) Uani 1 1 d . . . . .
C11 C 0.59622(18) 0.5793(3) 0.62576(15) 0.0268(5) Uani 1 1 d . . . . .
H11 H 0.633810 0.486254 0.634507 0.032 Uiso 1 1 calc R U . . .
C12 C 0.65406(18) 0.7166(3) 0.62082(16) 0.0326(6) Uani 1 1 d . . . . .
H12 H 0.731061 0.715409 0.626699 0.039 Uiso 1 1 calc R U . . .
C13 C 0.59913(18) 0.8547(3) 0.60734(16) 0.0313(6) Uani 1 1 d . . . . .
H13 H 0.638665 0.946111 0.603625 0.038 Uiso 1 1 calc R U . . .
C14 C 0.48416(17) 0.8562(3) 0.59935(15) 0.0255(5) Uani 1 1 d . . . . .
H14 H 0.447198 0.949590 0.590230 0.031 Uiso 1 1 calc R U . . .
C15 C 0.4700(2) 0.3083(3) 0.63600(18) 0.0360(6) Uani 1 1 d . . . . .
H15A H 0.519189 0.287992 0.591106 0.054 Uiso 1 1 calc R U . . .
H15B H 0.415485 0.227802 0.635934 0.054 Uiso 1 1 calc R U . . .
H15C H 0.511446 0.311691 0.692356 0.054 Uiso 1 1 calc R U . . .
C16 C 0.24308(16) 0.8736(3) 0.57996(14) 0.0205(5) Uani 1 1 d . . . . .
C17 C 0.18563(18) 0.9149(3) 0.50113(15) 0.0251(5) Uani 1 1 d . . . . .
H17 H 0.181624 0.846904 0.453761 0.030 Uiso 1 1 calc R U . . .
C18 C 0.13398(19) 1.0581(3) 0.49297(16) 0.0309(6) Uani 1 1 d . . . . .
H18 H 0.095443 1.085171 0.439964 0.037 Uiso 1 1 calc R U . . .
C19 C 0.13912(19) 1.1598(3) 0.56204(16) 0.0335(6) Uani 1 1 d . . . . .
H19 H 0.103492 1.254786 0.556174 0.040 Uiso 1 1 calc R U . . .
C20 C 0.19742(19) 1.1205(3) 0.64017(16) 0.0326(6) Uani 1 1 d . . . . .
H20 H 0.202322 1.189784 0.686914 0.039 Uiso 1 1 calc R U . . .
C21 C 0.24856(18) 0.9784(3) 0.64915(15) 0.0263(5) Uani 1 1 d . . . . .
H21 H 0.287256 0.952483 0.702283 0.032 Uiso 1 1 calc R U . . .

loop_
_atom_site_aniso_label
_atom_site_aniso_U_11
_atom_site_aniso_U_22
_atom_site_aniso_U_33
_atom_site_aniso_U_23
_atom_site_aniso_U_13
_atom_site_aniso_U_12
O1 0.0246(8) 0.0360(10) 0.0214(9) 0.0004(7) -0.0033(7) -0.0063(7)
O2 0.0198(7) 0.0246(9) 0.0214(8) -0.0047(6) 0.0000(6) 0.0010(6)
O3 0.0212(8) 0.0190(9) 0.0366(10) 0.0010(7) -0.0018(7) 0.0007(6)
C1 0.0182(10) 0.0185(12) 0.0190(11) -0.0027(9) 0.0030(9) 0.0009(8)
C2 0.0228(11) 0.0315(14) 0.0249(12) 0.0050(10) -0.0019(9) -0.0022(10)
C3 0.0344(14) 0.0379(16) 0.0305(14) 0.0117(12) 0.0042(11) -0.0108(11)
C4 0.0222(12) 0.0347(15) 0.0313(14) -0.0032(11) 0.0042(10) -0.0086(10)
C5 0.0198(11) 0.0286(13) 0.0241(12) -0.0056(10) 0.0008(9) 0.0020(9)
C6 0.0212(11) 0.0193(12) 0.0223(12) -0.0012(9) 0.0037(9) 0.0009(8)
C7 0.0171(10) 0.0171(12) 0.0216(12) -0.0017(9) 0.0005(9) 0.0025(8)
C8 0.0161(10) 0.0210(12) 0.0182(11) -0.0033(9) 0.0010(8) -0.0019(8)
C9 0.0181(10) 0.0233(12) 0.0170(11) -0.0002(9) 0.0016(8) -0.0007(9)
C10 0.0204(11) 0.0254(13) 0.0193(11) -0.0028(9) 0.0006(9) -0.0023(9)
C11 0.0220(11) 0.0318(14) 0.0263(13) -0.0020(10) -0.0005(9) 0.0055(10)
C12 0.0145(11) 0.0445(16) 0.0386(15) -0.0014(12) 0.0019(10) -0.0008(10)
C13 0.0213(11) 0.0334(15) 0.0395(14) 0.0003(11) 0.0036(10) -0.0076(10)
C14 0.0230(11) 0.0249(13) 0.0289(13) -0.0010(10) 0.0045(10) -0.0027(9)
C15 0.0333(13) 0.0251(14) 0.0492(16) 0.0023(12) 0.0016(12) 0.0053(10)
C16 0.0147(10) 0.0236(12) 0.0237(12) 0.0034(9) 0.0050(9) -0.0020(8)
C17 0.0233(11) 0.0301(14) 0.0224(12) 0.0019(10) 0.0041(9) -0.0001(9)
C18 0.0275(12) 0.0349(15) 0.0303(14) 0.0128(11) 0.0035(10) 0.0072(10)
C19 0.0313(13) 0.0269(14) 0.0433(16) 0.0078(12) 0.0094(11) 0.0102(10)
C20 0.0360(14) 0.0281(14) 0.0348(14) -0.0019(11) 0.0088(11) 0.0033(11)
C21 0.0249(12) 0.0288(14) 0.0253(12) 0.0006(10) 0.0014(9) 0.0026(10)

loop_
_atom_type_symbol
_atom_type_description
_atom_type_scat_dispersion_real
_atom_type_scat_dispersion_imag
_atom_type_scat_source
C C 0.0033 0.0016 'International Tables Vol C Tables 4.2.6.8 and 6.1.1.4'
H H 0.0000 0.0000 'International Tables Vol C Tables 4.2.6.8 and 6.1.1.4'
O O 0.0106 0.0060 'International Tables Vol C Tables 4.2.6.8 and 6.1.1.4'

loop_
_geom_angle_atom_site_label_1
_geom_angle_atom_site_label_2
_geom_angle_atom_site_label_3
_geom_angle
_geom_angle_site_symmetry_1
_geom_angle_site_symmetry_3
_geom_angle_publ_flag
C8 O2 H2 109.5 . . ?
C10 O3 C15 117.61(17) . . ?
C2 C1 C6 118.96(19) . . ?
C2 C1 C7 116.76(18) . . ?
C6 C1 C7 124.23(19) . . ?
C1 C2 H2A 119.7 . . ?
C3 C2 C1 120.5(2) . . ?
C3 C2 H2A 119.7 . . ?
C2 C3 H3 119.9 . . ?
C2 C3 C4 120.2(2) . . ?
C4 C3 H3 119.9 . . ?
C3 C4 H4 120.2 . . ?
C5 C4 C3 119.6(2) . . ?
C5 C4 H4 120.2 . . ?
C4 C5 H5 119.6 . . ?
C4 C5 C6 120.7(2) . . ?
C6 C5 H5 119.6 . . ?
C1 C6 H6 120.0 . . ?
C5 C6 C1 120.0(2) . . ?
C5 C6 H6 120.0 . . ?
O1 C7 C1 120.25(19) . . ?
O1 C7 C8 119.33(18) . . ?
C1 C7 C8 120.29(17) . . ?
O2 C8 C7 111.13(16) . . ?
O2 C8 C9 109.59(16) . . ?
O2 C8 C16 107.57(16) . . ?
C9 C8 C7 109.98(16) . . ?
C16 C8 C7 105.46(16) . . ?
C16 C8 C9 113.05(17) . . ?
C10 C9 C8 117.63(18) . . ?
C14 C9 C8 124.14(19) . . ?
C14 C9 C10 118.17(19) . . ?
O3 C10 C9 115.09(18) . . ?
O3 C10 C11 123.8(2) . . ?
C11 C10 C9 121.1(2) . . ?
C10 C11 H11 120.5 . . ?
C12 C11 C10 119.0(2) . . ?
C12 C11 H11 120.5 . . ?
C11 C12 H12 119.5 . . ?
C13 C12 C11 120.9(2) . . ?
C13 C12 H12 119.5 . . ?
C12 C13 H13 120.3 . . ?
C12 C13 C14 119.4(2) . . ?
C14 C13 H13 120.3 . . ?
C9 C14 C13 121.5(2) . . ?
C9 C14 H14 119.3 . . ?
C13 C14 H14 119.3 . . ?
O3 C15 H15A 109.5 . . ?
O3 C15 H15B 109.5 . . ?
O3 C15 H15C 109.5 . . ?
H15A C15 H15B 109.5 . . ?
H15A C15 H15C 109.5 . . ?
H15B C15 H15C 109.5 . . ?
C17 C16 C8 121.91(19) . . ?
C17 C16 C21 118.6(2) . . ?
C21 C16 C8 119.45(18) . . ?
C16 C17 H17 120.0 . . ?
C16 C17 C18 119.9(2) . . ?
C18 C17 H17 120.0 . . ?
C17 C18 H18 119.6 . . ?
C19 C18 C17 120.9(2) . . ?
C19 C18 H18 119.6 . . ?
C18 C19 H19 120.2 . . ?
C18 C19 C20 119.6(2) . . ?
C20 C19 H19 120.2 . . ?
C19 C20 H20 120.0 . . ?
C19 C20 C21 120.1(2) . . ?
C21 C20 H20 120.0 . . ?
C16 C21 H21 119.5 . . ?
C20 C21 C16 121.0(2) . . ?
C20 C21 H21 119.5 . . ?

loop_
_geom_bond_atom_site_label_1
_geom_bond_atom_site_label_2
_geom_bond_distance
_geom_bond_site_symmetry_2
_geom_bond_publ_flag
O1 C7 1.214(2) . ?
O2 H2 0.8200 . ?
O2 C8 1.428(2) . ?
O3 C10 1.373(3) . ?
O3 C15 1.432(3) . ?
C1 C2 1.389(3) . ?
C1 C6 1.393(3) . ?
C1 C7 1.501(3) . ?
C2 H2A 0.9300 . ?
C2 C3 1.383(3) . ?
C3 H3 0.9300 . ?
C3 C4 1.386(3) . ?
C4 H4 0.9300 . ?
C4 C5 1.373(3) . ?
C5 H5 0.9300 . ?
C5 C6 1.387(3) . ?
C6 H6 0.9300 . ?
C7 C8 1.549(3) . ?
C8 C9 1.532(3) . ?
C8 C16 1.527(3) . ?
C9 C10 1.402(3) . ?
C9 C14 1.379(3) . ?
C10 C11 1.389(3) . ?
C11 H11 0.9300 . ?
C11 C12 1.386(3) . ?
C12 H12 0.9300 . ?
C12 C13 1.376(3) . ?
C13 H13 0.9300 . ?
C13 C14 1.388(3) . ?
C14 H14 0.9300 . ?
C15 H15A 0.9600 . ?
C15 H15B 0.9600 . ?
C15 H15C 0.9600 . ?
C16 C17 1.386(3) . ?
C16 C21 1.390(3) . ?
C17 H17 0.9300 . ?
C17 C18 1.391(3) . ?
C18 H18 0.9300 . ?
C18 C19 1.371(3) . ?
C19 H19 0.9300 . ?
C19 C20 1.377(3) . ?
C20 H20 0.9300 . ?
C20 C21 1.380(3) . ?
C21 H21 0.9300 . ?

loop_
_geom_torsion_atom_site_label_1
_geom_torsion_atom_site_label_2
_geom_torsion_atom_site_label_3
_geom_torsion_atom_site_label_4
_geom_torsion
_geom_torsion_site_symmetry_1
_geom_torsion_site_symmetry_2
_geom_torsion_site_symmetry_3
_geom_torsion_site_symmetry_4
_geom_torsion_publ_flag
O1 C7 C8 O2 149.93(18) . . . . ?
O1 C7 C8 C9 28.4(3) . . . . ?
O1 C7 C8 C16 -93.8(2) . . . . ?
O2 C8 C9 C10 -60.0(2) . . . . ?
O2 C8 C9 C14 117.3(2) . . . . ?
O2 C8 C16 C17 -8.0(3) . . . . ?
O2 C8 C16 C21 169.98(18) . . . . ?
O3 C10 C11 C12 178.2(2) . . . . ?
C1 C2 C3 C4 -1.1(4) . . . . ?
C1 C7 C8 O2 -34.1(2) . . . . ?
C1 C7 C8 C9 -155.67(18) . . . . ?
C1 C7 C8 C16 82.1(2) . . . . ?
C2 C1 C6 C5 0.1(3) . . . . ?
C2 C1 C7 O1 -22.4(3) . . . . ?
C2 C1 C7 C8 161.72(19) . . . . ?
C2 C3 C4 C5 -0.6(4) . . . . ?
C3 C4 C5 C6 2.0(3) . . . . ?
C4 C5 C6 C1 -1.8(3) . . . . ?
C6 C1 C2 C3 1.3(3) . . . . ?
C6 C1 C7 O1 155.0(2) . . . . ?
C6 C1 C7 C8 -20.9(3) . . . . ?
C7 C1 C2 C3 178.8(2) . . . . ?
C7 C1 C6 C5 -177.20(19) . . . . ?
C7 C8 C9 C10 62.5(2) . . . . ?
C7 C8 C9 C14 -120.2(2) . . . . ?
C7 C8 C16 C17 -126.7(2) . . . . ?
C7 C8 C16 C21 51.3(2) . . . . ?
C8 C9 C10 O3 -0.4(3) . . . . ?
C8 C9 C10 C11 178.32(19) . . . . ?
C8 C9 C14 C13 -178.0(2) . . . . ?
C8 C16 C17 C18 177.30(19) . . . . ?
C8 C16 C21 C20 -177.6(2) . . . . ?
C9 C8 C16 C17 113.1(2) . . . . ?
C9 C8 C16 C21 -68.9(2) . . . . ?
C9 C10 C11 C12 -0.3(3) . . . . ?
C10 C9 C14 C13 -0.7(3) . . . . ?
C10 C11 C12 C13 -0.4(4) . . . . ?
C11 C12 C13 C14 0.6(4) . . . . ?
C12 C13 C14 C9 0.0(4) . . . . ?
C14 C9 C10 O3 -177.82(19) . . . . ?
C14 C9 C10 C11 0.9(3) . . . . ?
C15 O3 C10 C9 -177.12(19) . . . . ?
C15 O3 C10 C11 4.2(3) . . . . ?
C16 C8 C9 C10 -179.93(18) . . . . ?
C16 C8 C9 C14 -2.6(3) . . . . ?
C16 C17 C18 C19 0.1(3) . . . . ?
C17 C16 C21 C20 0.4(3) . . . . ?
C17 C18 C19 C20 0.8(4) . . . . ?
C18 C19 C20 C21 -1.1(4) . . . . ?
C19 C20 C21 C16 0.5(3) . . . . ?
C21 C16 C17 C18 -0.7(3) . . . . ?
